data_7714546
loop_
_publ_author_name
'Zou, Haiyan'
'Wang, Ziqian'
'Guo, Dianjun'
'Zhang, Lijun'
'Wang, Shaowu'
'Zhu, Xiancui'

_publ_section_title
;
 Synthesis and catalytic activity of tetradentate &#x3b2;-diketiminato
 rare-earth metal monoalkyl complexes in tandem Oppenauer oxidation and
 cross-aldol condensation.
;
_journal_issue 1
_journal_name_full 'Dalton transactions (Cambridge, England : 2003)'
_journal_page_first 267
_journal_page_last 275
_journal_paper_doi 10.1039/d3dt03374k
_journal_volume 53
_journal_year 2023
_chemical_formula_moiety 'C36 H52 Gd N3 O Si'
_chemical_formula_sum 'C36 H52 Gd N3 O Si'
_chemical_formula_weight 728.14
_space_group_crystal_system monoclinic
_space_group_IT_number 14
_space_group_name_Hall '-P 2yn'
_space_group_name_H-M_alt 'P 1 21/n 1'
_atom_sites_solution_hydrogens geom
_atom_sites_solution_primary dual
_audit_creation_date 2023-08-02
_audit_creation_method
;
Olex2 1.3
(compiled 2020.11.12 svn.r5f609507 for OlexSys, GUI svn.r6408)
;
_audit_update_record
;
2023-09-22 deposited with the CCDC.	2023-11-20 downloaded from the CCDC.
;
_cell_angle_alpha 90
_cell_angle_beta 93.4440(10)
_cell_angle_gamma 90
_cell_formula_units_Z 4
_cell_length_a 12.8562(12)
_cell_length_b 20.653(2)
_cell_length_c 14.1698(13)
_cell_measurement_reflns_used 9939
_cell_measurement_temperature 293.15
_cell_measurement_theta_max 24.661
_cell_measurement_theta_min 2.206
_cell_volume 3755.6(6)
_computing_cell_refinement 'SAINT v8.37A (Bruker, 2015)'
_computing_data_reduction 'SAINT v8.37A (Bruker, 2015)'
_computing_molecular_graphics 'Olex2 1.3 (Dolomanov et al., 2009)'
_computing_publication_material 'Olex2 1.3 (Dolomanov et al., 2009)'
_computing_structure_refinement 'SHELXL 2018/3 (Sheldrick, 2015)'
_computing_structure_solution 'SHELXT 2018/2 (Sheldrick, 2018)'
_diffrn_ambient_temperature 293.15
_diffrn_measured_fraction_theta_full 1.000
_diffrn_measured_fraction_theta_max 0.991
_diffrn_measurement_device_type 'Bruker APEX-II CCD'
_diffrn_measurement_method '\f and \w scans'
_diffrn_radiation_type MoK\a
_diffrn_radiation_wavelength 0.71073
_diffrn_reflns_av_R_equivalents 0.0514
_diffrn_reflns_av_unetI/netI 0.0521
_diffrn_reflns_Laue_measured_fraction_full 1.000
_diffrn_reflns_Laue_measured_fraction_max 0.991
_diffrn_reflns_limit_h_max 16
_diffrn_reflns_limit_h_min -16
_diffrn_reflns_limit_k_max 26
_diffrn_reflns_limit_k_min -26
_diffrn_reflns_limit_l_max 18
_diffrn_reflns_limit_l_min -18
_diffrn_reflns_number 41986
_diffrn_reflns_point_group_measured_fraction_full 1.000
_diffrn_reflns_point_group_measured_fraction_max 0.991
_diffrn_reflns_theta_full 25.242
_diffrn_reflns_theta_max 27.703
_diffrn_reflns_theta_min 1.745
_diffrn_source_current 30.0
_diffrn_source_power 1.5
_diffrn_source_voltage 50.0
_diffrn_standards_number 0
_exptl_absorpt_coefficient_mu 1.826
_exptl_absorpt_correction_T_max 0.7456
_exptl_absorpt_correction_T_min 0.4657
_exptl_absorpt_correction_type multi-scan
_exptl_absorpt_process_details
;
SADABS-2016/2 (Bruker,2016/2) was used for absorption correction.
wR2(int) was 0.0978 before and 0.0557 after correction.
The Ratio of minimum to maximum transmission is 0.6246.
The \l/2 correction factor is Not present.
;
_exptl_crystal_colour 'clear light black'
_exptl_crystal_colour_lustre clear
_exptl_crystal_colour_modifier light
_exptl_crystal_colour_primary black
_exptl_crystal_density_diffrn 1.288
_exptl_crystal_description block
_exptl_crystal_F_000 1500
_exptl_crystal_size_max 0.22
_exptl_crystal_size_mid 0.21
_exptl_crystal_size_min 0.2
_refine_diff_density_max 0.605
_refine_diff_density_min -0.668
_refine_diff_density_rms 0.069
_refine_ls_extinction_method none
_refine_ls_goodness_of_fit_ref 1.010
_refine_ls_hydrogen_treatment constr
_refine_ls_matrix_type full
_refine_ls_number_parameters 388
_refine_ls_number_reflns 8723
_refine_ls_number_restraints 6
_refine_ls_restrained_S_all 1.017
_refine_ls_R_factor_all 0.0722
_refine_ls_R_factor_gt 0.0389
_refine_ls_shift/su_max 0.003
_refine_ls_shift/su_mean 0.000
_refine_ls_structure_factor_coef Fsqd
_refine_ls_weighting_details 'w=1/[\s^2^(Fo^2^)+(0.0342P)^2^+1.9317P] where P=(Fo^2^+2Fc^2^)/3'
_refine_ls_weighting_scheme calc
_refine_ls_wR_factor_gt 0.0795
_refine_ls_wR_factor_ref 0.0894
_reflns_Friedel_coverage 0.000
_reflns_number_gt 6008
_reflns_number_total 8723
_reflns_threshold_expression 'I > 2\s(I)'
_cod_data_source_file d3dt03374k2.cif
_cod_data_source_block 1b
_cod_depositor_comments 'Adding full bibliography for 7714545--7714552.cif.'
_cod_database_code 7714546
_shelx_shelxl_version_number 2018/3
_shelx_space_group_comment
;
The symmetry employed for this shelxl refinement is uniquely defined
by the following loop, which should always be used as a source of
symmetry information in preference to the above space-group names.
They are only intended as comments.
;
_shelx_estimated_absorpt_t_max 0.711
_shelx_estimated_absorpt_t_min 0.689
_olex2_refinement_description
;
1. Fixed Uiso
 At 1.2 times of:
  All C(H) groups, All C(H,H) groups
 At 1.5 times of:
  All C(H,H,H) groups
2. Uiso/Uaniso restraints and constraints
Uanis(C13) \\sim Ueq: with sigma of 0.01 and sigma for terminal atoms of 0.02
3.a Ternary CH refined with riding coordinates:
 C10(H10), C27(H27), C30(H30)
3.b Secondary CH2 refined with riding coordinates:
 C14(H14A,H14B), C33(H33A,H33B), C15(H15A,H15B), C9(H9A,H9B), C11(H11A,H11B),
 C12(H12A,H12B), C13(H13A,H13B)
3.c Aromatic/amide H refined with riding coordinates:
 C17(H17), C4(H4), C5(H5), C7(H7), C6(H6), C23(H23), C25(H25), C24(H24)
3.d Idealised Me refined as rotating group:
 C20(H20A,H20B,H20C), C19(H19A,H19B,H19C), C31(H31A,H31B,H31C), C35(H35A,H35B,
 H35C), C29(H29A,H29B,H29C), C32(H32A,H32B,H32C), C28(H28A,H28B,H28C), C34(H34A,
 H34B,H34C), C36(H36A,H36B,H36C)
;
_olex2_submission_special_instructions 'No special instructions were received'

loop_
_space_group_symop_operation_xyz
'x, y, z'
'-x+1/2, y+1/2, -z+1/2'
'-x, -y, -z'
'x-1/2, -y-1/2, z-1/2'

loop_
_atom_site_label
_atom_site_type_symbol
_atom_site_fract_x
_atom_site_fract_y
_atom_site_fract_z
_atom_site_U_iso_or_equiv
_atom_site_adp_type
_atom_site_occupancy
_atom_site_site_symmetry_order
_atom_site_calc_flag
_atom_site_refinement_flags_posn
_atom_site_refinement_flags_adp
_atom_site_refinement_flags_occupancy
_atom_site_disorder_assembly
_atom_site_disorder_group
Gd1 Gd 0.36070(2) 0.65801(2) 0.67004(2) 0.04823(7) Uani 1 1 d . . . . .
Si1 Si 0.35235(13) 0.60442(7) 0.92485(9) 0.0858(4) Uani 1 1 d . . . . .
O1 O 0.5222(2) 0.66248(13) 0.5918(2) 0.0665(7) Uani 1 1 d . . . . .
N3 N 0.3919(2) 0.57686(16) 0.4555(2) 0.0618(8) Uani 1 1 d . . . . .
N1 N 0.1804(2) 0.64167(16) 0.6798(2) 0.0563(8) Uani 1 1 d . . . . .
N2 N 0.2935(2) 0.76278(15) 0.6781(2) 0.0550(8) Uani 1 1 d . . . . .
C16 C 0.1020(3) 0.6815(2) 0.6942(3) 0.0651(11) Uani 1 1 d . . . . .
C17 C 0.1119(3) 0.7484(2) 0.7040(3) 0.0697(12) Uani 1 1 d . . . . .
H17 H 0.051966 0.770151 0.719557 0.084 Uiso 1 1 calc R U . . .
C3 C 0.2340(3) 0.53752(18) 0.4093(3) 0.0588(10) Uani 1 1 d . . . . .
C8 C 0.3351(3) 0.54935(18) 0.3804(3) 0.0614(10) Uani 1 1 d . . . . .
C2 C 0.2330(3) 0.55987(18) 0.5049(3) 0.0570(10) Uani 1 1 d . . . . .
C14 C 0.1399(3) 0.5539(2) 0.5636(3) 0.0700(12) Uani 1 1 d . . . . .
H14A H 0.115195 0.509567 0.560640 0.084 Uiso 1 1 calc R U . . .
H14B H 0.084537 0.581314 0.536430 0.084 Uiso 1 1 calc R U . . .
C21 C 0.3762(3) 0.80603(19) 0.6553(3) 0.0621(11) Uani 1 1 d . . . . .
C33 C 0.4221(4) 0.6070(2) 0.8160(3) 0.0811(13) Uani 1 1 d . . . . .
H33A H 0.436131 0.562291 0.800208 0.097 Uiso 1 1 calc R U . . .
H33B H 0.489177 0.626572 0.833194 0.097 Uiso 1 1 calc R U . . .
C1 C 0.3293(3) 0.58463(19) 0.5339(3) 0.0591(10) Uani 1 1 d . . . . .
C4 C 0.1611(4) 0.5084(2) 0.3451(3) 0.0753(13) Uani 1 1 d . . . . .
H4 H 0.093612 0.500296 0.362236 0.090 Uiso 1 1 calc R U . . .
C20 C 0.1833(4) 0.8601(2) 0.6991(4) 0.0900(15) Uani 1 1 d . . . . .
H20A H 0.234905 0.878388 0.743103 0.135 Uiso 1 1 calc R U . . .
H20B H 0.115093 0.868943 0.719951 0.135 Uiso 1 1 calc R U . . .
H20C H 0.189936 0.878838 0.637789 0.135 Uiso 1 1 calc R U . . .
C22 C 0.4522(4) 0.8249(2) 0.7247(4) 0.0802(14) Uani 1 1 d . . . . .
C18 C 0.1993(3) 0.7873(2) 0.6936(3) 0.0618(10) Uani 1 1 d . . . . .
C15 C 0.1614(3) 0.5725(2) 0.6663(3) 0.0668(11) Uani 1 1 d . . . . .
H15A H 0.102382 0.559916 0.701648 0.080 Uiso 1 1 calc R U . . .
H15B H 0.221766 0.548645 0.691717 0.080 Uiso 1 1 calc R U . . .
C19 C -0.0077(4) 0.6549(3) 0.7030(4) 0.1015(19) Uani 1 1 d . . . . .
H19A H -0.027469 0.629334 0.648270 0.152 Uiso 1 1 calc R U . . .
H19B H -0.055714 0.690176 0.707733 0.152 Uiso 1 1 calc R U . . .
H19C H -0.008931 0.628399 0.758625 0.152 Uiso 1 1 calc R U . . .
C5 C 0.1905(5) 0.4919(2) 0.2568(4) 0.0908(15) Uani 1 1 d . . . . .
H5 H 0.142318 0.472076 0.214516 0.109 Uiso 1 1 calc R U . . .
C10 C 0.5585(3) 0.6077(2) 0.5385(4) 0.0818(14) Uani 1 1 d . . . . .
H10 H 0.555003 0.568725 0.577504 0.098 Uiso 1 1 calc R U . . .
C26 C 0.3839(4) 0.8243(2) 0.5600(4) 0.0769(13) Uani 1 1 d . . . . .
C27 C 0.3037(4) 0.8039(2) 0.4830(3) 0.0855(14) Uani 1 1 d . . . . .
H27 H 0.245947 0.783555 0.513980 0.103 Uiso 1 1 calc R U . . .
C7 C 0.3639(4) 0.5330(2) 0.2892(3) 0.0829(14) Uani 1 1 d . . . . .
H7 H 0.430450 0.541391 0.269952 0.099 Uiso 1 1 calc R U . . .
C9 C 0.4989(4) 0.5965(3) 0.4490(3) 0.0849(15) Uani 1 1 d . . . . .
H9A H 0.499833 0.635952 0.411984 0.102 Uiso 1 1 calc R U . . .
H9B H 0.534351 0.563371 0.414462 0.102 Uiso 1 1 calc R U . . .
C6 C 0.2888(5) 0.5037(2) 0.2292(3) 0.0946(16) Uani 1 1 d . . . . .
H6 H 0.305713 0.491910 0.168717 0.114 Uiso 1 1 calc R U . . .
C11 C 0.6737(4) 0.6235(3) 0.5255(5) 0.1071(19) Uani 1 1 d . . . . .
H11A H 0.715922 0.584633 0.530744 0.129 Uiso 1 1 calc R U . . .
H11B H 0.681972 0.643092 0.464165 0.129 Uiso 1 1 calc R U . . .
C30 C 0.4451(4) 0.8078(3) 0.8285(4) 0.0985(17) Uani 1 1 d . . . . .
H30 H 0.392467 0.773748 0.832795 0.118 Uiso 1 1 calc R U . . .
C23 C 0.5338(5) 0.8643(3) 0.6983(5) 0.110(2) Uani 1 1 d . . . . .
H23 H 0.583529 0.878694 0.743939 0.132 Uiso 1 1 calc R U . . .
C25 C 0.4692(5) 0.8622(3) 0.5389(4) 0.1065(19) Uani 1 1 d . . . . .
H25 H 0.476344 0.874207 0.476349 0.128 Uiso 1 1 calc R U . . .
C31 C 0.4097(5) 0.8663(4) 0.8840(4) 0.135(2) Uani 1 1 d . . . . .
H31A H 0.461704 0.899632 0.883312 0.202 Uiso 1 1 calc R U . . .
H31B H 0.399903 0.853779 0.948067 0.202 Uiso 1 1 calc R U . . .
H31C H 0.345158 0.882363 0.855383 0.202 Uiso 1 1 calc R U . . .
C35 C 0.2713(6) 0.6793(3) 0.9391(5) 0.137(3) Uani 1 1 d . . . . .
H35A H 0.316166 0.715260 0.955704 0.206 Uiso 1 1 calc R U . . .
H35B H 0.224186 0.672451 0.988206 0.206 Uiso 1 1 calc R U . . .
H35C H 0.232303 0.688510 0.880768 0.206 Uiso 1 1 calc R U . . .
C29 C 0.3455(5) 0.7545(3) 0.4164(4) 0.118(2) Uani 1 1 d . . . . .
H29A H 0.406723 0.771398 0.389503 0.177 Uiso 1 1 calc R U . . .
H29B H 0.293498 0.745270 0.366761 0.177 Uiso 1 1 calc R U . . .
H29C H 0.362930 0.715478 0.450547 0.177 Uiso 1 1 calc R U . . .
C32 C 0.5463(6) 0.7833(3) 0.8772(5) 0.149(3) Uani 1 1 d . . . . .
H32A H 0.569753 0.745837 0.844474 0.223 Uiso 1 1 calc R U . . .
H32B H 0.534726 0.771988 0.941463 0.223 Uiso 1 1 calc R U . . .
H32C H 0.598302 0.816629 0.876438 0.223 Uiso 1 1 calc R U . . .
C28 C 0.2583(6) 0.8625(3) 0.4262(5) 0.145(3) Uani 1 1 d . . . . .
H28A H 0.222482 0.890519 0.467504 0.217 Uiso 1 1 calc R U . . .
H28B H 0.210430 0.847442 0.376411 0.217 Uiso 1 1 calc R U . . .
H28C H 0.313924 0.885965 0.399429 0.217 Uiso 1 1 calc R U . . .
C12 C 0.7035(4) 0.6688(3) 0.6011(5) 0.117(2) Uani 1 1 d . . . . .
H12A H 0.726932 0.645992 0.658363 0.141 Uiso 1 1 calc R U . . .
H12B H 0.758415 0.697506 0.582777 0.141 Uiso 1 1 calc R U . . .
C24 C 0.5415(5) 0.8821(3) 0.6050(5) 0.124(2) Uani 1 1 d . . . . .
H24 H 0.596650 0.907913 0.587995 0.148 Uiso 1 1 calc R U . . .
C13 C 0.6089(4) 0.7042(3) 0.6145(5) 0.137(2) Uani 1 1 d . U . . .
H13A H 0.607679 0.718566 0.679577 0.165 Uiso 1 1 calc R U . . .
H13B H 0.605179 0.741992 0.573827 0.165 Uiso 1 1 calc R U . . .
C34 C 0.2606(5) 0.5359(3) 0.9240(4) 0.129(2) Uani 1 1 d . . . . .
H34A H 0.204414 0.543541 0.877618 0.194 Uiso 1 1 calc R U . . .
H34B H 0.233271 0.531653 0.985289 0.194 Uiso 1 1 calc R U . . .
H34C H 0.296259 0.496799 0.908691 0.194 Uiso 1 1 calc R U . . .
C36 C 0.4399(6) 0.6000(5) 1.0342(4) 0.184(4) Uani 1 1 d . . . . .
H36A H 0.470587 0.557700 1.039372 0.276 Uiso 1 1 calc R U . . .
H36B H 0.400363 0.608177 1.088290 0.276 Uiso 1 1 calc R U . . .
H36C H 0.493922 0.631926 1.031243 0.276 Uiso 1 1 calc R U . . .

loop_
_atom_site_aniso_label
_atom_site_aniso_U_11
_atom_site_aniso_U_22
_atom_site_aniso_U_33
_atom_site_aniso_U_23
_atom_site_aniso_U_13
_atom_site_aniso_U_12
Gd1 0.04399(11) 0.05471(12) 0.04659(11) -0.00057(9) 0.00769(7) -0.00320(9)
Si1 0.1121(11) 0.0923(10) 0.0538(7) 0.0112(7) 0.0119(7) -0.0035(9)
O1 0.0468(15) 0.0772(19) 0.0769(19) -0.0139(15) 0.0146(13) -0.0105(14)
N3 0.060(2) 0.062(2) 0.065(2) -0.0091(17) 0.0192(16) -0.0074(16)
N1 0.0498(18) 0.069(2) 0.0519(18) -0.0049(15) 0.0143(14) -0.0117(16)
N2 0.0538(18) 0.0546(19) 0.0574(19) 0.0060(15) 0.0115(15) 0.0002(15)
C16 0.049(2) 0.090(3) 0.058(2) -0.012(2) 0.0145(19) -0.009(2)
C17 0.049(2) 0.084(3) 0.077(3) -0.005(2) 0.013(2) 0.006(2)
C3 0.074(3) 0.046(2) 0.056(2) -0.0041(18) 0.006(2) -0.0020(19)
C8 0.086(3) 0.046(2) 0.053(2) -0.0037(18) 0.016(2) -0.002(2)
C2 0.060(2) 0.053(2) 0.059(2) -0.0050(18) 0.0117(19) -0.0079(19)
C14 0.062(2) 0.076(3) 0.074(3) -0.013(2) 0.016(2) -0.021(2)
C21 0.069(3) 0.046(2) 0.073(3) 0.003(2) 0.022(2) -0.001(2)
C33 0.079(3) 0.097(4) 0.067(3) 0.009(3) 0.008(2) 0.018(3)
C1 0.061(2) 0.063(3) 0.055(2) -0.0061(19) 0.0158(19) -0.009(2)
C4 0.089(3) 0.059(3) 0.076(3) -0.015(2) -0.006(3) -0.002(2)
C20 0.091(4) 0.070(3) 0.109(4) 0.001(3) 0.008(3) 0.022(3)
C22 0.078(3) 0.065(3) 0.100(4) -0.010(3) 0.024(3) -0.025(2)
C18 0.064(3) 0.064(3) 0.057(2) 0.001(2) 0.0034(19) 0.011(2)
C15 0.064(3) 0.072(3) 0.067(3) 0.002(2) 0.023(2) -0.017(2)
C19 0.050(3) 0.125(5) 0.132(5) -0.036(4) 0.032(3) -0.020(3)
C5 0.118(4) 0.080(4) 0.073(3) -0.025(3) -0.010(3) 0.000(3)
C10 0.057(3) 0.073(3) 0.117(4) -0.001(3) 0.020(3) 0.004(2)
C26 0.091(3) 0.061(3) 0.081(3) 0.012(2) 0.031(3) -0.003(2)
C27 0.112(4) 0.081(3) 0.066(3) 0.025(3) 0.023(3) 0.010(3)
C7 0.113(4) 0.068(3) 0.070(3) -0.008(2) 0.031(3) -0.004(3)
C9 0.076(3) 0.093(4) 0.090(3) -0.027(3) 0.038(3) -0.015(3)
C6 0.152(5) 0.074(3) 0.059(3) -0.019(2) 0.011(3) -0.004(3)
C11 0.050(3) 0.114(4) 0.159(6) -0.025(4) 0.027(3) 0.001(3)
C30 0.097(4) 0.113(4) 0.084(4) -0.006(3) -0.008(3) -0.056(3)
C23 0.102(4) 0.103(4) 0.127(5) -0.022(4) 0.030(4) -0.050(3)
C25 0.135(5) 0.102(4) 0.086(4) 0.014(3) 0.045(4) -0.025(4)
C31 0.089(4) 0.220(8) 0.095(4) -0.023(5) 0.014(3) 0.005(5)
C35 0.193(7) 0.111(5) 0.117(5) 0.000(4) 0.087(5) 0.007(5)
C29 0.149(6) 0.112(5) 0.092(4) 0.001(4) -0.001(4) 0.032(4)
C32 0.168(7) 0.133(6) 0.141(6) -0.027(5) -0.029(5) 0.016(5)
C28 0.200(8) 0.113(5) 0.120(5) 0.033(4) -0.001(5) 0.058(5)
C12 0.050(3) 0.161(6) 0.142(6) -0.010(5) 0.007(3) -0.009(3)
C24 0.129(5) 0.115(5) 0.133(6) -0.010(4) 0.062(5) -0.060(4)
C13 0.074(3) 0.160(5) 0.180(6) -0.072(5) 0.025(4) -0.030(4)
C34 0.176(6) 0.121(5) 0.095(4) 0.000(4) 0.038(4) -0.037(5)
C36 0.192(8) 0.279(11) 0.075(4) 0.041(5) -0.030(5) -0.056(8)

loop_
_atom_type_symbol
_atom_type_description
_atom_type_scat_dispersion_real
_atom_type_scat_dispersion_imag
_atom_type_scat_source
C C 0.0033 0.0016 'International Tables Vol C Tables 4.2.6.8 and 6.1.1.4'
H H 0.0000 0.0000 'International Tables Vol C Tables 4.2.6.8 and 6.1.1.4'
Gd Gd -0.1653 3.9035 'International Tables Vol C Tables 4.2.6.8 and 6.1.1.4'
N N 0.0061 0.0033 'International Tables Vol C Tables 4.2.6.8 and 6.1.1.4'
O O 0.0106 0.0060 'International Tables Vol C Tables 4.2.6.8 and 6.1.1.4'
Si Si 0.0817 0.0704 'International Tables Vol C Tables 4.2.6.8 and 6.1.1.4'

loop_
_geom_angle_atom_site_label_1
_geom_angle_atom_site_label_2
_geom_angle_atom_site_label_3
_geom_angle
_geom_angle_site_symmetry_1
_geom_angle_site_symmetry_3
_geom_angle_publ_flag
O1 Gd1 C1 76.67(11) . . ?
N1 Gd1 O1 155.45(10) . . ?
N1 Gd1 C33 99.18(14) . . ?
N1 Gd1 C1 80.93(11) . . ?
N2 Gd1 O1 108.54(10) . . ?
N2 Gd1 N1 76.20(11) . . ?
N2 Gd1 C33 117.77(14) . . ?
N2 Gd1 C1 124.31(12) . . ?
C33 Gd1 O1 99.46(13) . . ?
C33 Gd1 C1 115.60(16) . . ?
C33 Si1 C35 111.6(2) . . ?
C33 Si1 C34 111.3(3) . . ?
C33 Si1 C36 113.6(3) . . ?
C34 Si1 C35 105.9(3) . . ?
C34 Si1 C36 108.8(3) . . ?
C36 Si1 C35 105.2(4) . . ?
C10 O1 Gd1 121.4(2) . . ?
C13 O1 Gd1 126.9(3) . . ?
C13 O1 C10 108.4(3) . . ?
C8 N3 C1 110.7(3) . . ?
C8 N3 C9 122.0(3) . . ?
C1 N3 C9 127.3(3) . . ?
C16 N1 Gd1 132.9(3) . . ?
C16 N1 C15 120.3(3) . . ?
C15 N1 Gd1 106.9(2) . . ?
C21 N2 Gd1 106.5(2) . . ?
C18 N2 Gd1 134.2(3) . . ?
C18 N2 C21 119.2(3) . . ?
N1 C16 C17 124.3(4) . . ?
N1 C16 C19 120.3(4) . . ?
C17 C16 C19 115.4(4) . . ?
C16 C17 H17 115.5 . . ?
C16 C17 C18 129.0(4) . . ?
C18 C17 H17 115.5 . . ?
C8 C3 C2 106.3(3) . . ?
C4 C3 C8 118.6(4) . . ?
C4 C3 C2 135.1(4) . . ?
N3 C8 C3 107.5(3) . . ?
N3 C8 C7 130.8(4) . . ?
C7 C8 C3 121.6(4) . . ?
C3 C2 C14 123.4(3) . . ?
C1 C2 C3 110.0(3) . . ?
C1 C2 C14 126.5(3) . . ?
C2 C14 H14A 108.8 . . ?
C2 C14 H14B 108.8 . . ?
C2 C14 C15 113.9(3) . . ?
H14A C14 H14B 107.7 . . ?
C15 C14 H14A 108.8 . . ?
C15 C14 H14B 108.8 . . ?
C22 C21 N2 120.6(4) . . ?
C22 C21 C26 120.8(4) . . ?
C26 C21 N2 118.4(4) . . ?
Gd1 C33 H33A 105.9 . . ?
Gd1 C33 H33B 105.9 . . ?
Si1 C33 Gd1 125.7(2) . . ?
Si1 C33 H33A 105.9 . . ?
Si1 C33 H33B 105.9 . . ?
H33A C33 H33B 106.2 . . ?
N3 C1 Gd1 127.4(3) . . ?
C2 C1 Gd1 124.3(3) . . ?
C2 C1 N3 105.4(3) . . ?
C3 C4 H4 120.4 . . ?
C5 C4 C3 119.2(5) . . ?
C5 C4 H4 120.4 . . ?
H20A C20 H20B 109.5 . . ?
H20A C20 H20C 109.5 . . ?
H20B C20 H20C 109.5 . . ?
C18 C20 H20A 109.5 . . ?
C18 C20 H20B 109.5 . . ?
C18 C20 H20C 109.5 . . ?
C21 C22 C30 122.3(4) . . ?
C23 C22 C21 118.6(5) . . ?
C23 C22 C30 119.0(5) . . ?
N2 C18 C17 122.6(4) . . ?
N2 C18 C20 120.5(4) . . ?
C17 C18 C20 116.9(4) . . ?
N1 C15 C14 113.2(3) . . ?
N1 C15 H15A 108.9 . . ?
N1 C15 H15B 108.9 . . ?
C14 C15 H15A 108.9 . . ?
C14 C15 H15B 108.9 . . ?
H15A C15 H15B 107.8 . . ?
C16 C19 H19A 109.5 . . ?
C16 C19 H19B 109.5 . . ?
C16 C19 H19C 109.5 . . ?
H19A C19 H19B 109.5 . . ?
H19A C19 H19C 109.5 . . ?
H19B C19 H19C 109.5 . . ?
C4 C5 H5 119.1 . . ?
C6 C5 C4 121.7(5) . . ?
C6 C5 H5 119.1 . . ?
O1 C10 H10 108.6 . . ?
O1 C10 C9 114.1(4) . . ?
O1 C10 C11 103.8(4) . . ?
C9 C10 H10 108.6 . . ?
C9 C10 C11 112.9(4) . . ?
C11 C10 H10 108.6 . . ?
C21 C26 C27 122.1(4) . . ?
C25 C26 C21 117.2(5) . . ?
C25 C26 C27 120.7(5) . . ?
C26 C27 H27 107.3 . . ?
C26 C27 C28 112.1(5) . . ?
C29 C27 C26 112.6(5) . . ?
C29 C27 H27 107.3 . . ?
C29 C27 C28 109.9(5) . . ?
C28 C27 H27 107.3 . . ?
C8 C7 H7 121.4 . . ?
C6 C7 C8 117.1(5) . . ?
C6 C7 H7 121.4 . . ?
N3 C9 C10 116.2(4) . . ?
N3 C9 H9A 108.2 . . ?
N3 C9 H9B 108.2 . . ?
C10 C9 H9A 108.2 . . ?
C10 C9 H9B 108.2 . . ?
H9A C9 H9B 107.4 . . ?
C5 C6 C7 121.7(5) . . ?
C5 C6 H6 119.2 . . ?
C7 C6 H6 119.2 . . ?
C10 C11 H11A 110.7 . . ?
C10 C11 H11B 110.7 . . ?
H11A C11 H11B 108.8 . . ?
C12 C11 C10 105.1(4) . . ?
C12 C11 H11A 110.7 . . ?
C12 C11 H11B 110.7 . . ?
C22 C30 H30 108.0 . . ?
C22 C30 C31 110.5(5) . . ?
C22 C30 C32 114.6(5) . . ?
C31 C30 H30 108.0 . . ?
C32 C30 H30 108.0 . . ?
C32 C30 C31 107.7(5) . . ?
C22 C23 H23 119.7 . . ?
C24 C23 C22 120.6(6) . . ?
C24 C23 H23 119.7 . . ?
C26 C25 H25 118.6 . . ?
C24 C25 C26 122.8(5) . . ?
C24 C25 H25 118.6 . . ?
C30 C31 H31A 109.5 . . ?
C30 C31 H31B 109.5 . . ?
C30 C31 H31C 109.5 . . ?
H31A C31 H31B 109.5 . . ?
H31A C31 H31C 109.5 . . ?
H31B C31 H31C 109.5 . . ?
Si1 C35 H35A 109.5 . . ?
Si1 C35 H35B 109.5 . . ?
Si1 C35 H35C 109.5 . . ?
H35A C35 H35B 109.5 . . ?
H35A C35 H35C 109.5 . . ?
H35B C35 H35C 109.5 . . ?
C27 C29 H29A 109.5 . . ?
C27 C29 H29B 109.5 . . ?
C27 C29 H29C 109.5 . . ?
H29A C29 H29B 109.5 . . ?
H29A C29 H29C 109.5 . . ?
H29B C29 H29C 109.5 . . ?
C30 C32 H32A 109.5 . . ?
C30 C32 H32B 109.5 . . ?
C30 C32 H32C 109.5 . . ?
H32A C32 H32B 109.5 . . ?
H32A C32 H32C 109.5 . . ?
H32B C32 H32C 109.5 . . ?
C27 C28 H28A 109.5 . . ?
C27 C28 H28B 109.5 . . ?
C27 C28 H28C 109.5 . . ?
H28A C28 H28B 109.5 . . ?
H28A C28 H28C 109.5 . . ?
H28B C28 H28C 109.5 . . ?
C11 C12 H12A 111.0 . . ?
C11 C12 H12B 111.0 . . ?
H12A C12 H12B 109.0 . . ?
C13 C12 C11 103.6(5) . . ?
C13 C12 H12A 111.0 . . ?
C13 C12 H12B 111.0 . . ?
C23 C24 H24 120.0 . . ?
C25 C24 C23 120.0(5) . . ?
C25 C24 H24 120.0 . . ?
O1 C13 C12 108.5(5) . . ?
O1 C13 H13A 110.0 . . ?
O1 C13 H13B 110.0 . . ?
C12 C13 H13A 110.0 . . ?
C12 C13 H13B 110.0 . . ?
H13A C13 H13B 108.4 . . ?
Si1 C34 H34A 109.5 . . ?
Si1 C34 H34B 109.5 . . ?
Si1 C34 H34C 109.5 . . ?
H34A C34 H34B 109.5 . . ?
H34A C34 H34C 109.5 . . ?
H34B C34 H34C 109.5 . . ?
Si1 C36 H36A 109.5 . . ?
Si1 C36 H36B 109.5 . . ?
Si1 C36 H36C 109.5 . . ?
H36A C36 H36B 109.5 . . ?
H36A C36 H36C 109.5 . . ?
H36B C36 H36C 109.5 . . ?

loop_
_geom_bond_atom_site_label_1
_geom_bond_atom_site_label_2
_geom_bond_distance
_geom_bond_site_symmetry_2
_geom_bond_publ_flag
Gd1 O1 2.414(3) . ?
Gd1 N1 2.354(3) . ?
Gd1 N2 2.335(3) . ?
Gd1 C33 2.411(4) . ?
Gd1 C1 2.467(4) . ?
Si1 C33 1.831(4) . ?
Si1 C35 1.883(6) . ?
Si1 C34 1.842(6) . ?
Si1 C36 1.862(6) . ?
O1 C10 1.452(5) . ?
O1 C13 1.429(6) . ?
N3 C8 1.377(5) . ?
N3 C1 1.420(4) . ?
N3 C9 1.443(5) . ?
N1 C16 1.327(5) . ?
N1 C15 1.460(5) . ?
N2 C21 1.440(5) . ?
N2 C18 1.343(5) . ?
C16 C17 1.393(6) . ?
C16 C19 1.525(6) . ?
C17 H17 0.9300 . ?
C17 C18 1.396(6) . ?
C3 C8 1.408(5) . ?
C3 C2 1.431(5) . ?
C3 C4 1.402(5) . ?
C8 C7 1.406(5) . ?
C2 C14 1.504(5) . ?
C2 C1 1.379(5) . ?
C14 H14A 0.9700 . ?
C14 H14B 0.9700 . ?
C14 C15 1.514(5) . ?
C21 C22 1.400(6) . ?
C21 C26 1.410(6) . ?
C33 H33A 0.9700 . ?
C33 H33B 0.9700 . ?
C4 H4 0.9300 . ?
C4 C5 1.373(6) . ?
C20 H20A 0.9600 . ?
C20 H20B 0.9600 . ?
C20 H20C 0.9600 . ?
C20 C18 1.519(6) . ?
C22 C30 1.522(7) . ?
C22 C23 1.397(7) . ?
C15 H15A 0.9700 . ?
C15 H15B 0.9700 . ?
C19 H19A 0.9600 . ?
C19 H19B 0.9600 . ?
C19 H19C 0.9600 . ?
C5 H5 0.9300 . ?
C5 C6 1.367(7) . ?
C10 H10 0.9800 . ?
C10 C9 1.460(6) . ?
C10 C11 1.538(6) . ?
C26 C27 1.515(7) . ?
C26 C25 1.395(7) . ?
C27 H27 0.9800 . ?
C27 C29 1.511(7) . ?
C27 C28 1.548(7) . ?
C7 H7 0.9300 . ?
C7 C6 1.385(7) . ?
C9 H9A 0.9700 . ?
C9 H9B 0.9700 . ?
C6 H6 0.9300 . ?
C11 H11A 0.9700 . ?
C11 H11B 0.9700 . ?
C11 C12 1.456(8) . ?
C30 H30 0.9800 . ?
C30 C31 1.526(8) . ?
C30 C32 1.522(8) . ?
C23 H23 0.9300 . ?
C23 C24 1.381(8) . ?
C25 H25 0.9300 . ?
C25 C24 1.345(8) . ?
C31 H31A 0.9600 . ?
C31 H31B 0.9600 . ?
C31 H31C 0.9600 . ?
C35 H35A 0.9600 . ?
C35 H35B 0.9600 . ?
C35 H35C 0.9600 . ?
C29 H29A 0.9600 . ?
C29 H29B 0.9600 . ?
C29 H29C 0.9600 . ?
C32 H32A 0.9600 . ?
C32 H32B 0.9600 . ?
C32 H32C 0.9600 . ?
C28 H28A 0.9600 . ?
C28 H28B 0.9600 . ?
C28 H28C 0.9600 . ?
C12 H12A 0.9700 . ?
C12 H12B 0.9700 . ?
C12 C13 1.441(8) . ?
C24 H24 0.9300 . ?
C13 H13A 0.9700 . ?
C13 H13B 0.9700 . ?
C34 H34A 0.9600 . ?
C34 H34B 0.9600 . ?
C34 H34C 0.9600 . ?
C36 H36A 0.9600 . ?
C36 H36B 0.9600 . ?
C36 H36C 0.9600 . ?

loop_
_geom_torsion_atom_site_label_1
_geom_torsion_atom_site_label_2
_geom_torsion_atom_site_label_3
_geom_torsion_atom_site_label_4
_geom_torsion
_geom_torsion_site_symmetry_1
_geom_torsion_site_symmetry_2
_geom_torsion_site_symmetry_3
_geom_torsion_site_symmetry_4
_geom_torsion_publ_flag
Gd1 O1 C10 C9 72.0(5) . . . . ?
Gd1 O1 C10 C11 -164.8(3) . . . . ?
Gd1 O1 C13 C12 143.1(4) . . . . ?
Gd1 N1 C16 C17 2.8(6) . . . . ?
Gd1 N1 C16 C19 -176.1(3) . . . . ?
Gd1 N1 C15 C14 -89.3(3) . . . . ?
Gd1 N2 C21 C22 -83.3(4) . . . . ?
Gd1 N2 C21 C26 91.3(4) . . . . ?
Gd1 N2 C18 C17 -4.1(6) . . . . ?
Gd1 N2 C18 C20 176.8(3) . . . . ?
O1 C10 C9 N3 -66.0(6) . . . . ?
O1 C10 C11 C12 22.4(6) . . . . ?
N3 C8 C7 C6 178.2(4) . . . . ?
N1 C16 C17 C18 5.7(7) . . . . ?
N2 C21 C22 C30 -7.3(7) . . . . ?
N2 C21 C22 C23 176.8(5) . . . . ?
N2 C21 C26 C27 4.7(6) . . . . ?
N2 C21 C26 C25 -175.3(4) . . . . ?
C16 N1 C15 C14 90.7(4) . . . . ?
C16 C17 C18 N2 -5.0(7) . . . . ?
C16 C17 C18 C20 174.1(4) . . . . ?
C3 C8 C7 C6 -0.9(6) . . . . ?
C3 C2 C14 C15 172.1(4) . . . . ?
C3 C2 C1 Gd1 161.1(3) . . . . ?
C3 C2 C1 N3 -0.7(5) . . . . ?
C3 C4 C5 C6 -0.7(8) . . . . ?
C8 N3 C1 Gd1 -159.9(3) . . . . ?
C8 N3 C1 C2 1.1(5) . . . . ?
C8 N3 C9 C10 -163.4(4) . . . . ?
C8 C3 C2 C14 -177.8(4) . . . . ?
C8 C3 C2 C1 0.1(5) . . . . ?
C8 C3 C4 C5 0.5(6) . . . . ?
C8 C7 C6 C5 0.7(8) . . . . ?
C2 C3 C8 N3 0.6(4) . . . . ?
C2 C3 C8 C7 179.8(4) . . . . ?
C2 C3 C4 C5 -178.9(4) . . . . ?
C2 C14 C15 N1 69.2(5) . . . . ?
C14 C2 C1 Gd1 -21.2(6) . . . . ?
C14 C2 C1 N3 177.1(4) . . . . ?
C21 N2 C18 C17 171.5(4) . . . . ?
C21 N2 C18 C20 -7.5(5) . . . . ?
C21 C22 C30 C31 -103.0(5) . . . . ?
C21 C22 C30 C32 135.2(5) . . . . ?
C21 C22 C23 C24 -2.5(9) . . . . ?
C21 C26 C27 C29 -109.5(5) . . . . ?
C21 C26 C27 C28 125.9(5) . . . . ?
C21 C26 C25 C24 -1.0(9) . . . . ?
C1 N3 C8 C3 -1.0(4) . . . . ?
C1 N3 C8 C7 179.8(4) . . . . ?
C1 N3 C9 C10 19.4(7) . . . . ?
C1 C2 C14 C15 -5.4(6) . . . . ?
C4 C3 C8 N3 -179.0(4) . . . . ?
C4 C3 C8 C7 0.3(6) . . . . ?
C4 C3 C2 C14 1.6(7) . . . . ?
C4 C3 C2 C1 179.5(4) . . . . ?
C4 C5 C6 C7 0.1(8) . . . . ?
C22 C21 C26 C27 179.2(4) . . . . ?
C22 C21 C26 C25 -0.7(7) . . . . ?
C22 C23 C24 C25 0.8(11) . . . . ?
C18 N2 C21 C22 99.9(5) . . . . ?
C18 N2 C21 C26 -85.5(5) . . . . ?
C15 N1 C16 C17 -177.2(4) . . . . ?
C15 N1 C16 C19 3.9(6) . . . . ?
C19 C16 C17 C18 -175.4(5) . . . . ?
C10 O1 C13 C12 -16.4(7) . . . . ?
C10 C11 C12 C13 -32.0(7) . . . . ?
C26 C21 C22 C30 178.3(5) . . . . ?
C26 C21 C22 C23 2.4(7) . . . . ?
C26 C25 C24 C23 0.9(11) . . . . ?
C27 C26 C25 C24 179.0(6) . . . . ?
C9 N3 C8 C3 -178.6(4) . . . . ?
C9 N3 C8 C7 2.2(7) . . . . ?
C9 N3 C1 Gd1 17.5(6) . . . . ?
C9 N3 C1 C2 178.5(4) . . . . ?
C9 C10 C11 C12 146.5(5) . . . . ?
C11 C10 C9 N3 175.8(4) . . . . ?
C11 C12 C13 O1 30.5(8) . . . . ?
C30 C22 C23 C24 -178.5(6) . . . . ?
C23 C22 C30 C31 72.9(7) . . . . ?
C23 C22 C30 C32 -49.0(7) . . . . ?
C25 C26 C27 C29 70.5(6) . . . . ?
C25 C26 C27 C28 -54.1(7) . . . . ?
C35 Si1 C33 Gd1 -32.5(4) . . . . ?
C13 O1 C10 C9 -127.2(5) . . . . ?
C13 O1 C10 C11 -4.0(6) . . . . ?
C34 Si1 C33 Gd1 85.6(4) . . . . ?
C36 Si1 C33 Gd1 -151.2(4) . . . . ?
